data_4314674
loop_
_publ_author_name
'Valeria Amendola'
'Massimo Boiocchi'
'Valentina Brega'
'Luigi Fabbrizzi'
'Lorenzo Mosca'

_publ_contact_author
;
  Prof Luigi Fabbrizzi
  Dipartimento di Chimica Generale
  University of Pavia
  via Taramelli 12, I-27100 Pavia, ITALY
;
_publ_contact_author_email
;
 luigi.fabbrizzi@unipv.it
;
_publ_section_title
;
 Octahedral Copper(II) and Tetrahedral Copper(I) Double-Strand Helicates:
 Chiral Self-Recognition and Redox Behavior
;
_journal_name_full 'Inorganic Chemistry'
_journal_page_first 997
_journal_page_last 1007
_journal_paper_doi 10.1021/ic9019684
_journal_volume 49
_journal_year 2010
_chemical_formula_moiety 'C80 H72 Cu2 N8 O4, 4(C F3 03 S)'
_chemical_formula_sum 'C84 H72 Cu2 F12 N8 O16 S4'
_chemical_formula_weight 1932.88
_chemical_name_common
;
 bis(bis((8-benzyloxyquinolin-2-yl)methylene)-rac-1,2-cyclohexanediamine)
 -di-copper(II) tetratriflate 
;
_chemical_name_systematic
;
 ?
;
_space_group_IT_number 70
_symmetry_cell_setting orthorhombic
_symmetry_Int_Tables_number 70
_symmetry_space_group_name_Hall '-F 2uv 2vw'
_symmetry_space_group_name_H-M 'F d d d :2'
_atom_sites_solution_hydrogens geom
_atom_sites_solution_primary direct
_atom_sites_solution_secondary difmap
_audit_creation_method SHELXL-97
_cell_angle_alpha 90.00
_cell_angle_beta 90.00
_cell_angle_gamma 90.00
_cell_formula_units_Z 16
_cell_length_a 25.9858(17)
_cell_length_b 34.018(2)
_cell_length_c 38.210(3)
_cell_measurement_reflns_used 3319
_cell_measurement_temperature 571(2)
_cell_measurement_theta_max 18
_cell_measurement_theta_min 2
_cell_volume 33777(4)
_computing_cell_refinement 'SAINT (Bruker-Axs Inc)'
_computing_data_collection 'SMART (Bruker-Axs Inc)'
_computing_data_reduction 'SAINT (Bruker-Axs Inc)'
_computing_molecular_graphics 'Ortep-3 for Windows (Farrugia, 1997)'
_computing_publication_material 'WinGX publication routines (Farrugia, 1999)'
_computing_structure_refinement 'SHELXL-97 (Sheldrick, 1997)'
_computing_structure_solution 'SIR-97 (Altomare et al., 1999)'
_diffrn_ambient_temperature 571(2)
_diffrn_detector_area_resol_mean 8.333
_diffrn_measured_fraction_theta_full 1.000
_diffrn_measured_fraction_theta_max 1.000
_diffrn_measurement_device_type 'Bruker-Axs Smart-Apex CCD'
_diffrn_measurement_method 'omega scan'
_diffrn_radiation_monochromator graphite
_diffrn_radiation_source 'fine-focus sealed tube'
_diffrn_radiation_type MoK\a
_diffrn_radiation_wavelength 0.71073
_diffrn_reflns_av_R_equivalents 0.0917
_diffrn_reflns_av_sigmaI/netI 0.0469
_diffrn_reflns_limit_h_max 25
_diffrn_reflns_limit_h_min -25
_diffrn_reflns_limit_k_max 31
_diffrn_reflns_limit_k_min -33
_diffrn_reflns_limit_l_max 37
_diffrn_reflns_limit_l_min -37
_diffrn_reflns_number 40023
_diffrn_reflns_theta_full 20.29
_diffrn_reflns_theta_max 20.29
_diffrn_reflns_theta_min 1.12
_diffrn_standards_decay_% 0
_exptl_absorpt_coefficient_mu 0.701
_exptl_absorpt_correction_T_max 0.98
_exptl_absorpt_correction_T_min 0.78
_exptl_absorpt_correction_type multi-scan
_exptl_absorpt_process_details 'Sadabs (Sheldrick, 1996)'
_exptl_crystal_colour red
_exptl_crystal_density_diffrn 1.520
_exptl_crystal_density_method 'not measured'
_exptl_crystal_description prism
_exptl_crystal_F_000 15840
_exptl_crystal_size_max 0.1
_exptl_crystal_size_mid 0.05
_exptl_crystal_size_min 0.04
_refine_diff_density_max 0.415
_refine_diff_density_min -0.308
_refine_diff_density_rms 0.071
_refine_ls_extinction_method none
_refine_ls_goodness_of_fit_ref 1.051
_refine_ls_hydrogen_treatment constr
_refine_ls_matrix_type full
_refine_ls_number_parameters 569
_refine_ls_number_reflns 4118
_refine_ls_number_restraints 42
_refine_ls_restrained_S_all 1.065
_refine_ls_R_factor_all 0.1117
_refine_ls_R_factor_gt 0.0643
_refine_ls_shift/su_max 0.042
_refine_ls_shift/su_mean 0.004
_refine_ls_structure_factor_coef Fsqd
_refine_ls_weighting_details 'calc w=1/[\s^2^(Fo^2^)+(0.0860P)^2^+420.8915P] where P=(Fo^2^+2Fc^2^)/3'
_refine_ls_weighting_scheme calc
_refine_ls_wR_factor_gt 0.1576
_refine_ls_wR_factor_ref 0.1953
_reflns_number_gt 2606
_reflns_number_total 4118
_reflns_threshold_expression >2\s(I)
_cod_data_source_file ic9019684_si_001_2.cif
_cod_data_source_block CuII_RAC5
_cod_depositor_comments
;

2021-04-13
Z value and formula fixed to values more according to usual
chemical conventions.                 miguel
;
_cod_original_formula_sum 'C168 H144 Cu4 F24 N16 O32 S8'
_cod_original_formula_weight 3865.76
_cod_original_formula_moiety '2(C80 H72 Cu2 N8 O4), 8(C F3 03 S)'
_cod_original_formula_units_Z 8
_cod_original_sg_symbol_H-M 'F d d d'
_cod_database_code 4314674

loop_
_symmetry_equiv_pos_as_xyz
'x, y, z'
'-x+3/4, -y+3/4, z'
'-x+3/4, y, -z+3/4'
'x, -y+3/4, -z+3/4'
'x, y+1/2, z+1/2'
'-x+3/4, -y+5/4, z+1/2'
'-x+3/4, y+1/2, -z+5/4'
'x, -y+5/4, -z+5/4'
'x+1/2, y, z+1/2'
'-x+5/4, -y+3/4, z+1/2'
'-x+5/4, y, -z+5/4'
'x+1/2, -y+3/4, -z+5/4'
'x+1/2, y+1/2, z'
'-x+5/4, -y+5/4, z'
'-x+5/4, y+1/2, -z+3/4'
'x+1/2, -y+5/4, -z+3/4'
'-x, -y, -z'
'x-3/4, y-3/4, -z'
'x-3/4, -y, z-3/4'
'-x, y-3/4, z-3/4'
'-x, -y+1/2, -z+1/2'
'x-3/4, y-1/4, -z+1/2'
'x-3/4, -y+1/2, z-1/4'
'-x, y-1/4, z-1/4'
'-x+1/2, -y, -z+1/2'
'x-1/4, y-3/4, -z+1/2'
'x-1/4, -y, z-1/4'
'-x+1/2, y-3/4, z-1/4'
'-x+1/2, -y+1/2, -z'
'x-1/4, y-1/4, -z'
'x-1/4, -y+1/2, z-3/4'
'-x+1/2, y-1/4, z-3/4'

loop_
_atom_site_label
_atom_site_type_symbol
_atom_site_fract_x
_atom_site_fract_y
_atom_site_fract_z
_atom_site_U_iso_or_equiv
_atom_site_adp_type
_atom_site_occupancy
_atom_site_symmetry_multiplicity
_atom_site_calc_flag
_atom_site_refinement_flags
_atom_site_disorder_assembly
_atom_site_disorder_group
Cu1 Cu 0.6250 0.19914(4) 0.1250 0.0578(5) Uani 1 2 d S . .
Cu2 Cu 0.8750 0.3750 0.30524(4) 0.0618(5) Uani 1 2 d S . .
C1 C 0.6254(3) 0.1476(2) 0.0528(2) 0.062(2) Uani 1 1 d . . .
H1 H 0.6616 0.1555 0.0546 0.074 Uiso 1 1 calc R . .
C2 C 0.6049(3) 0.1651(3) 0.0189(2) 0.074(3) Uani 1 1 d . . .
H2A H 0.5679 0.1616 0.0182 0.089 Uiso 1 1 calc R . .
H2B H 0.6118 0.1931 0.0188 0.089 Uiso 1 1 calc R . .
C3 C 0.6281(4) 0.1470(3) -0.0136(2) 0.083(3) Uani 1 1 d . . .
H3A H 0.6115 0.1579 -0.0342 0.100 Uiso 1 1 calc R . .
H3B H 0.6644 0.1535 -0.0147 0.100 Uiso 1 1 calc R . .
C4 C 0.5501(4) 0.1574(3) 0.0867(2) 0.062(2) Uani 1 1 d . . .
H4 H 0.5330 0.1405 0.0715 0.074 Uiso 1 1 calc R . .
C5 C 0.5223(3) 0.1772(3) 0.1150(2) 0.057(2) Uani 1 1 d . . .
C6 C 0.4692(4) 0.1743(3) 0.1203(3) 0.075(3) Uani 1 1 d . . .
H6 H 0.4492 0.1585 0.1058 0.090 Uiso 1 1 calc R . .
C7 C 0.4472(4) 0.1949(3) 0.1468(3) 0.080(3) Uani 1 1 d . . .
H7 H 0.4122 0.1921 0.1512 0.096 Uiso 1 1 calc R . .
C8 C 0.4767(4) 0.2202(3) 0.1675(3) 0.066(2) Uani 1 1 d . . .
C9 C 0.4551(4) 0.2436(4) 0.1937(3) 0.089(3) Uani 1 1 d . . .
H9 H 0.4202 0.2419 0.1986 0.107 Uiso 1 1 calc R . .
C10 C 0.4851(4) 0.2684(4) 0.2118(3) 0.094(3) Uani 1 1 d . . .
H10 H 0.4704 0.2840 0.2291 0.112 Uiso 1 1 calc R . .
C11 C 0.5381(4) 0.2716(3) 0.2054(3) 0.083(3) Uani 1 1 d . . .
H11 H 0.5582 0.2888 0.2185 0.100 Uiso 1 1 calc R . .
C12 C 0.5598(4) 0.2492(3) 0.1796(3) 0.072(3) Uani 1 1 d . . .
C13 C 0.5299(3) 0.2222(3) 0.1606(2) 0.060(2) Uani 1 1 d . . .
C14 C 0.6414(4) 0.2806(4) 0.1855(3) 0.116(4) Uani 1 1 d . . .
H14A H 0.6474 0.2736 0.2097 0.139 Uiso 1 1 calc R . .
H14B H 0.6229 0.3054 0.1850 0.139 Uiso 1 1 calc R . .
C15 C 0.6920(4) 0.2853(4) 0.1670(3) 0.096(4) Uani 1 1 d D . .
C16 C 0.6976(6) 0.3142(5) 0.1437(5) 0.156(6) Uani 1 1 d D . .
H16 H 0.6678 0.3282 0.1384 0.188 Uiso 1 1 calc R . .
C17 C 0.7428(12) 0.3267(8) 0.1257(5) 0.244(15) Uani 1 1 d D . .
H17 H 0.7473 0.3477 0.1105 0.293 Uiso 1 1 calc R . .
C18 C 0.7809(8) 0.2972(8) 0.1379(5) 0.188(13) Uani 1 1 d D . .
H18 H 0.8121 0.2993 0.1261 0.226 Uiso 1 1 calc R . .
C19 C 0.7813(6) 0.2678(6) 0.1621(5) 0.168(9) Uani 1 1 d D . .
H19 H 0.8103 0.2532 0.1680 0.202 Uiso 1 1 calc R . .
C20 C 0.7325(6) 0.2625(4) 0.1769(4) 0.133(5) Uani 1 1 d D . .
H20 H 0.7277 0.2431 0.1937 0.159 Uiso 1 1 calc R . .
C21 C 0.8733(3) 0.4535(3) 0.3552(2) 0.063(2) Uani 1 1 d . . .
H21 H 0.8368 0.4512 0.3489 0.076 Uiso 1 1 calc R . .
C22 C 0.8936(4) 0.4926(3) 0.3391(3) 0.078(3) Uani 1 1 d . . .
H22A H 0.9307 0.4935 0.3416 0.093 Uiso 1 1 calc R . .
H22B H 0.8858 0.4928 0.3142 0.093 Uiso 1 1 calc R . .
C23 C 0.8708(4) 0.5289(3) 0.3557(3) 0.098(3) Uani 1 1 d . . .
H23A H 0.8866 0.5521 0.3456 0.117 Uiso 1 1 calc R . .
H23B H 0.8342 0.5299 0.3508 0.117 Uiso 1 1 calc R . .
C24 C 0.9486(4) 0.4159(3) 0.3453(2) 0.067(3) Uani 1 1 d . . .
H24 H 0.9656 0.4321 0.3611 0.080 Uiso 1 1 calc R . .
C25 C 0.9762(3) 0.3849(3) 0.3265(2) 0.059(2) Uani 1 1 d . . .
C26 C 1.0299(3) 0.3794(3) 0.3302(2) 0.070(3) Uani 1 1 d . . .
H26 H 1.0486 0.3939 0.3465 0.084 Uiso 1 1 calc R . .
C27 C 1.0532(4) 0.3528(3) 0.3098(3) 0.079(3) Uani 1 1 d . . .
H27 H 1.0882 0.3483 0.3126 0.095 Uiso 1 1 calc R . .
C28 C 1.0263(4) 0.3319(3) 0.2847(3) 0.069(3) Uani 1 1 d . . .
C29 C 1.0491(4) 0.3071(3) 0.2598(3) 0.092(3) Uani 1 1 d . . .
H29 H 1.0840 0.3014 0.2615 0.110 Uiso 1 1 calc R . .
C30 C 1.0210(5) 0.2912(4) 0.2335(3) 0.107(4) Uani 1 1 d . . .
H30 H 1.0374 0.2766 0.2162 0.128 Uiso 1 1 calc R . .
C31 C 0.9673(5) 0.2966(3) 0.2319(3) 0.093(3) Uani 1 1 d . . .
H31 H 0.9484 0.2847 0.2142 0.111 Uiso 1 1 calc R . .
C32 C 0.9434(4) 0.3189(3) 0.2561(3) 0.076(3) Uani 1 1 d . . .
C33 C 0.9718(4) 0.3380(3) 0.2827(2) 0.063(2) Uani 1 1 d . . .
C34 C 0.8603(4) 0.3089(5) 0.2299(3) 0.137(5) Uani 1 1 d . . .
H34A H 0.8670 0.3220 0.2078 0.164 Uiso 1 1 calc R . .
H34B H 0.8699 0.2815 0.2275 0.164 Uiso 1 1 calc R . .
C35 C 0.8071(4) 0.3118(5) 0.2384(3) 0.114(5) Uani 1 1 d D . .
C36 C 0.7850(7) 0.2858(6) 0.2599(4) 0.213(10) Uani 1 1 d DU . .
H36 H 0.8069 0.2671 0.2696 0.255 Uiso 1 1 calc R . .
C37 C 0.7322(11) 0.2829(9) 0.2699(5) 0.262(13) Uani 1 1 d DU . .
H37 H 0.7157 0.2637 0.2831 0.314 Uiso 1 1 calc R . .
C38 C 0.7108(6) 0.3191(8) 0.2532(6) 0.213(13) Uani 1 1 d DU . .
H38 H 0.6778 0.3246 0.2611 0.255 Uiso 1 1 calc R . .
C39 C 0.7273(10) 0.3459(7) 0.2294(7) 0.304(19) Uani 1 1 d DU . .
H39 H 0.7066 0.3648 0.2188 0.365 Uiso 1 1 calc R . .
C40 C 0.7806(8) 0.3412(5) 0.2230(5) 0.243(13) Uani 1 1 d DU . .
H40 H 0.7974 0.3584 0.2080 0.292 Uiso 1 1 calc R . .
N1 N 0.5991(3) 0.1640(2) 0.08314(17) 0.0563(19) Uani 1 1 d . . .
N2 N 0.5514(2) 0.2003(2) 0.13504(19) 0.0563(19) Uani 1 1 d . . .
N3 N 0.9004(3) 0.4201(2) 0.33932(16) 0.0572(19) Uani 1 1 d . . .
N4 N 0.9487(3) 0.3637(2) 0.30397(18) 0.0576(19) Uani 1 1 d . . .
O1 O 0.6110(2) 0.25058(18) 0.16891(15) 0.0735(18) Uani 1 1 d . . .
O2 O 0.8907(2) 0.3271(2) 0.25752(15) 0.084(2) Uani 1 1 d . . .
C41 C 1.0486(7) 0.5373(6) 0.3662(5) 0.144(6) Uani 1 1 d . . .
F1 F 1.0130(4) 0.5405(3) 0.3447(3) 0.205(5) Uani 1 1 d . . .
F2 F 1.0433(6) 0.5656(3) 0.3913(4) 0.242(6) Uani 1 1 d . . .
F3 F 1.0923(4) 0.5456(3) 0.3494(3) 0.206(5) Uani 1 1 d . . .
S1 S 1.05445(10) 0.49049(9) 0.38820(8) 0.0851(9) Uani 1 1 d . . .
O3 O 1.0037(3) 0.4843(2) 0.4012(2) 0.107(2) Uani 1 1 d . . .
O4 O 1.0676(3) 0.4646(3) 0.3608(2) 0.142(3) Uani 1 1 d . . .
O5 O 1.0930(3) 0.4966(2) 0.4139(2) 0.116(3) Uani 1 1 d . . .
C42 C 0.5463(7) 0.3986(7) 0.2291(5) 0.150(6) Uani 1 1 d . . .
F4 F 0.5907(4) 0.4135(3) 0.2198(2) 0.206(5) Uani 1 1 d . . .
F5 F 0.5335(5) 0.3739(4) 0.2028(3) 0.235(6) Uani 1 1 d . . .
F6 F 0.5122(4) 0.4231(4) 0.2306(4) 0.230(7) Uani 1 1 d . . .
S2 S 0.55348(10) 0.36787(10) 0.26756(7) 0.0863(9) Uani 1 1 d . . .
O6 O 0.5924(3) 0.3394(3) 0.2590(2) 0.133(3) Uani 1 1 d . . .
O7 O 0.5031(2) 0.3522(2) 0.27271(18) 0.093(2) Uani 1 1 d . . .
O8 O 0.5680(3) 0.3955(3) 0.2927(2) 0.140(3) Uani 1 1 d . . .

loop_
_atom_site_aniso_label
_atom_site_aniso_U_11
_atom_site_aniso_U_22
_atom_site_aniso_U_33
_atom_site_aniso_U_23
_atom_site_aniso_U_13
_atom_site_aniso_U_12
Cu1 0.0344(9) 0.0786(12) 0.0605(9) 0.000 -0.0059(7) 0.000
Cu2 0.0346(9) 0.0918(12) 0.0590(9) 0.000 0.000 -0.0060(8)
C1 0.041(5) 0.075(6) 0.070(6) -0.004(5) 0.005(5) -0.005(5)
C2 0.064(6) 0.096(8) 0.061(6) 0.015(6) -0.010(5) -0.002(5)
C3 0.060(6) 0.126(9) 0.064(6) 0.009(5) -0.015(5) -0.014(7)
C4 0.052(7) 0.072(7) 0.061(6) -0.004(5) -0.012(5) 0.002(5)
C5 0.046(6) 0.064(6) 0.063(6) 0.005(5) -0.018(5) -0.002(5)
C6 0.046(7) 0.090(8) 0.089(7) 0.005(6) -0.014(5) 0.000(5)
C7 0.047(6) 0.106(9) 0.088(7) 0.007(7) 0.012(6) 0.012(6)
C8 0.055(7) 0.070(7) 0.071(7) -0.005(6) 0.005(6) 0.003(5)
C9 0.062(7) 0.117(10) 0.088(8) 0.000(7) 0.007(7) 0.006(7)
C10 0.070(8) 0.122(10) 0.088(8) -0.018(7) 0.015(7) 0.019(7)
C11 0.083(9) 0.096(8) 0.071(7) -0.020(6) 0.001(6) 0.005(6)
C12 0.053(7) 0.087(8) 0.075(7) -0.003(6) 0.002(6) 0.007(6)
C13 0.042(6) 0.073(7) 0.065(6) 0.017(5) -0.009(5) 0.001(5)
C14 0.086(9) 0.150(12) 0.113(9) -0.061(9) 0.007(7) -0.021(8)
C15 0.081(10) 0.111(11) 0.097(9) -0.028(8) -0.017(8) -0.009(8)
C16 0.144(15) 0.182(17) 0.143(14) 0.009(13) -0.034(12) -0.058(13)
C17 0.30(4) 0.30(3) 0.130(17) 0.023(18) -0.05(2) -0.14(3)
C18 0.20(2) 0.26(3) 0.102(15) -0.077(15) 0.057(16) -0.14(2)
C19 0.077(12) 0.26(3) 0.172(18) -0.144(18) -0.011(11) -0.009(12)
C20 0.090(11) 0.157(14) 0.151(12) -0.092(11) -0.031(10) -0.009(10)
C21 0.037(5) 0.086(7) 0.067(5) 0.001(5) -0.005(5) -0.007(5)
C22 0.070(7) 0.083(8) 0.081(7) 0.009(6) 0.005(5) 0.000(6)
C23 0.083(7) 0.096(8) 0.115(8) 0.014(7) 0.008(8) 0.008(7)
C24 0.048(7) 0.091(8) 0.062(6) -0.006(5) 0.001(5) -0.008(5)
C25 0.045(6) 0.076(7) 0.057(6) 0.006(5) -0.001(5) -0.011(5)
C26 0.045(7) 0.094(8) 0.071(6) 0.012(6) -0.007(5) -0.011(6)
C27 0.052(6) 0.092(8) 0.092(8) 0.014(7) -0.001(6) -0.001(6)
C28 0.048(7) 0.074(7) 0.084(7) 0.010(6) 0.017(6) 0.008(6)
C29 0.064(7) 0.098(9) 0.114(9) 0.005(8) 0.015(7) 0.008(7)
C30 0.085(10) 0.119(11) 0.116(10) -0.024(8) 0.027(8) 0.013(8)
C31 0.099(10) 0.092(9) 0.087(8) -0.023(7) 0.007(7) -0.004(7)
C32 0.067(7) 0.088(8) 0.072(7) -0.002(6) 0.012(6) -0.002(6)
C33 0.056(7) 0.077(7) 0.056(6) 0.005(5) 0.007(5) -0.006(6)
C34 0.079(9) 0.225(16) 0.106(10) -0.066(10) 0.003(8) -0.024(9)
C35 0.074(10) 0.179(15) 0.088(9) -0.052(9) -0.020(8) -0.002(10)
C36 0.111(14) 0.41(3) 0.121(14) -0.065(16) -0.002(10) -0.101(17)
C37 0.24(3) 0.43(4) 0.112(14) -0.063(19) -0.001(17) -0.14(3)
C38 0.074(10) 0.35(3) 0.21(2) -0.22(2) -0.039(12) 0.047(16)
C39 0.28(3) 0.29(3) 0.35(4) -0.25(3) -0.13(3) 0.02(2)
C40 0.185(19) 0.23(2) 0.32(2) -0.187(19) -0.17(2) 0.085(17)
N1 0.043(5) 0.067(5) 0.059(5) 0.004(4) -0.009(4) 0.002(4)
N2 0.036(4) 0.072(5) 0.061(5) 0.002(4) 0.004(4) 0.010(4)
N3 0.038(5) 0.082(6) 0.051(4) 0.005(4) 0.005(3) -0.004(4)
N4 0.040(4) 0.083(6) 0.050(4) 0.001(4) 0.005(4) -0.002(4)
O1 0.053(4) 0.087(5) 0.080(4) -0.015(4) -0.005(3) -0.001(3)
O2 0.060(5) 0.127(6) 0.065(4) -0.026(4) -0.001(3) -0.007(4)
C41 0.111(13) 0.172(18) 0.150(15) 0.027(13) 0.006(11) -0.047(12)
F1 0.138(8) 0.258(12) 0.219(10) 0.124(9) -0.057(7) -0.038(8)
F2 0.356(19) 0.119(8) 0.249(13) 0.010(8) -0.058(13) 0.023(9)
F3 0.148(8) 0.265(12) 0.205(9) 0.098(9) 0.001(7) -0.070(8)
S1 0.0564(18) 0.104(2) 0.095(2) -0.0082(18) -0.0085(15) -0.0066(15)
O3 0.056(5) 0.125(6) 0.142(7) 0.011(5) 0.001(4) -0.009(4)
O4 0.126(7) 0.173(8) 0.126(7) -0.063(7) 0.000(6) -0.010(6)
O5 0.076(5) 0.159(8) 0.112(6) -0.007(5) -0.019(5) -0.033(5)
C42 0.097(12) 0.23(2) 0.125(13) -0.003(14) 0.023(11) -0.030(13)
F4 0.127(7) 0.315(13) 0.176(8) 0.073(9) 0.031(6) -0.067(8)
F5 0.275(15) 0.304(15) 0.127(8) 0.044(9) -0.040(9) -0.046(13)
F6 0.146(9) 0.238(13) 0.307(15) 0.154(12) 0.068(9) 0.067(8)
S2 0.0489(17) 0.125(3) 0.0851(19) -0.0107(19) 0.0047(14) 0.0041(17)
O6 0.071(5) 0.169(8) 0.158(8) -0.031(6) 0.013(5) 0.039(5)
O7 0.045(4) 0.125(6) 0.109(5) 0.009(4) 0.003(4) -0.004(4)
O8 0.114(7) 0.192(9) 0.113(6) -0.061(6) 0.020(5) -0.048(6)

loop_
_atom_type_symbol
_atom_type_description
_atom_type_scat_dispersion_real
_atom_type_scat_dispersion_imag
_atom_type_scat_source
C C 0.0033 0.0016 'International Tables Vol C Tables 4.2.6.8 and 6.1.1.4'
H H 0.0000 0.0000 'International Tables Vol C Tables 4.2.6.8 and 6.1.1.4'
Cu Cu 0.3201 1.2651 'International Tables Vol C Tables 4.2.6.8 and 6.1.1.4'
F F 0.0171 0.0103 'International Tables Vol C Tables 4.2.6.8 and 6.1.1.4'
N N 0.0061 0.0033 'International Tables Vol C Tables 4.2.6.8 and 6.1.1.4'
O O 0.0106 0.0060 'International Tables Vol C Tables 4.2.6.8 and 6.1.1.4'
S S 0.1246 0.1234 'International Tables Vol C Tables 4.2.6.8 and 6.1.1.4'

loop_
_geom_angle_atom_site_label_1
_geom_angle_atom_site_label_2
_geom_angle_atom_site_label_3
_geom_angle
_geom_angle_site_symmetry_1
_geom_angle_site_symmetry_3
_geom_angle_publ_flag
N2 Cu1 N2 177.8(4) . 11_554 ?
N2 Cu1 N1 100.0(3) . 11_554 ?
N2 Cu1 N1 81.2(3) 11_554 11_554 ?
N2 Cu1 N1 81.2(3) . . ?
N2 Cu1 N1 100.0(3) 11_554 . ?
N1 Cu1 N1 110.9(4) 11_554 . ?
N2 Cu1 O1 72.9(3) . . ?
N2 Cu1 O1 105.4(2) 11_554 . ?
N1 Cu1 O1 86.1(2) 11_554 . ?
N1 Cu1 O1 151.3(2) . . ?
N2 Cu1 O1 105.4(2) . 11_554 ?
N2 Cu1 O1 72.9(3) 11_554 11_554 ?
N1 Cu1 O1 151.3(2) 11_554 11_554 ?
N1 Cu1 O1 86.1(2) . 11_554 ?
O1 Cu1 O1 88.9(3) . 11_554 ?
N4 Cu2 N4 177.1(4) . 2_655 ?
N4 Cu2 N3 81.5(3) . . ?
N4 Cu2 N3 100.3(3) 2_655 . ?
N4 Cu2 N3 100.3(3) . 2_655 ?
N4 Cu2 N3 81.5(3) 2_655 2_655 ?
N3 Cu2 N3 104.2(3) . 2_655 ?
N4 Cu2 O2 72.0(3) . . ?
N4 Cu2 O2 105.8(2) 2_655 . ?
N3 Cu2 O2 151.3(2) . . ?
N3 Cu2 O2 91.5(2) 2_655 . ?
N4 Cu2 O2 105.8(2) . 2_655 ?
N4 Cu2 O2 72.0(3) 2_655 2_655 ?
N3 Cu2 O2 91.5(2) . 2_655 ?
N3 Cu2 O2 151.3(2) 2_655 2_655 ?
O2 Cu2 O2 85.3(3) . 2_655 ?
N1 C1 C2 111.3(7) . . ?
N1 C1 C1 112.1(6) . 14_545 ?
C2 C1 C1 112.7(6) . 14_545 ?
N1 C1 H1 106.8 . . ?
C2 C1 H1 106.8 . . ?
C1 C1 H1 106.8 14_545 . ?
C3 C2 C1 113.6(8) . . ?
C3 C2 H2A 108.9 . . ?
C1 C2 H2A 108.9 . . ?
C3 C2 H2B 108.9 . . ?
C1 C2 H2B 108.9 . . ?
H2A C2 H2B 107.7 . . ?
C3 C3 C2 111.2(7) 14_545 . ?
C3 C3 H3A 109.4 14_545 . ?
C2 C3 H3A 109.4 . . ?
C3 C3 H3B 109.4 14_545 . ?
C2 C3 H3B 109.4 . . ?
H3A C3 H3B 108.0 . . ?
N1 C4 C5 118.7(8) . . ?
N1 C4 H4 120.6 . . ?
C5 C4 H4 120.6 . . ?
N2 C5 C6 121.4(9) . . ?
N2 C5 C4 114.5(8) . . ?
C6 C5 C4 124.1(9) . . ?
C7 C6 C5 119.2(9) . . ?
C7 C6 H6 120.4 . . ?
C5 C6 H6 120.4 . . ?
C6 C7 C8 120.5(9) . . ?
C6 C7 H7 119.7 . . ?
C8 C7 H7 119.7 . . ?
C9 C8 C7 122.5(10) . . ?
C9 C8 C13 120.0(10) . . ?
C7 C8 C13 117.5(9) . . ?
C10 C9 C8 119.7(10) . . ?
C10 C9 H9 120.2 . . ?
C8 C9 H9 120.2 . . ?
C9 C10 C11 122.0(10) . . ?
C9 C10 H10 119.0 . . ?
C11 C10 H10 119.0 . . ?
C12 C11 C10 119.2(10) . . ?
C12 C11 H11 120.4 . . ?
C10 C11 H11 120.4 . . ?
C11 C12 O1 125.9(10) . . ?
C11 C12 C13 120.7(9) . . ?
O1 C12 C13 113.4(8) . . ?
N2 C13 C12 120.5(8) . . ?
N2 C13 C8 121.0(9) . . ?
C12 C13 C8 118.4(10) . . ?
O1 C14 C15 110.5(9) . . ?
O1 C14 H14A 109.5 . . ?
C15 C14 H14A 109.5 . . ?
O1 C14 H14B 109.5 . . ?
C15 C14 H14B 109.6 . . ?
H14A C14 H14B 108.1 . . ?
C16 C15 C20 121.4(12) . . ?
C16 C15 C14 119.1(14) . . ?
C20 C15 C14 119.2(14) . . ?
C15 C16 C17 129.0(17) . . ?
C15 C16 H16 115.5 . . ?
C17 C16 H16 115.5 . . ?
C16 C17 C18 101.6(16) . . ?
C16 C17 H17 129.2 . . ?
C18 C17 H17 129.2 . . ?
C19 C18 C17 135.5(18) . . ?
C19 C18 H18 112.3 . . ?
C17 C18 H18 112.2 . . ?
C18 C19 C20 111.2(17) . . ?
C18 C19 H19 124.4 . . ?
C20 C19 H19 124.4 . . ?
C15 C20 C19 121.0(16) . . ?
C15 C20 H20 119.5 . . ?
C19 C20 H20 119.5 . . ?
N3 C21 C21 112.5(6) . 3_655 ?
N3 C21 C22 109.6(7) . . ?
C21 C21 C22 112.0(6) 3_655 . ?
N3 C21 H21 107.5 . . ?
C21 C21 H21 107.5 3_655 . ?
C22 C21 H21 107.5 . . ?
C23 C22 C21 113.6(8) . . ?
C23 C22 H22A 108.9 . . ?
C21 C22 H22A 108.9 . . ?
C23 C22 H22B 108.9 . . ?
C21 C22 H22B 108.9 . . ?
H22A C22 H22B 107.7 . . ?
C23 C23 C22 111.0(7) 3_655 . ?
C23 C23 H23A 109.4 3_655 . ?
C22 C23 H23A 109.4 . . ?
C23 C23 H23B 109.4 3_655 . ?
C22 C23 H23B 109.4 . . ?
H23A C23 H23B 108.0 . . ?
N3 C24 C25 118.2(8) . . ?
N3 C24 H24 120.9 . . ?
C25 C24 H24 120.9 . . ?
N4 C25 C26 121.6(9) . . ?
N4 C25 C24 116.3(8) . . ?
C26 C25 C24 121.9(9) . . ?
C27 C26 C25 118.4(9) . . ?
C27 C26 H26 120.8 . . ?
C25 C26 H26 120.8 . . ?
C26 C27 C28 121.6(10) . . ?
C26 C27 H27 119.2 . . ?
C28 C27 H27 119.2 . . ?
C27 C28 C29 124.5(10) . . ?
C27 C28 C33 117.5(10) . . ?
C29 C28 C33 117.9(10) . . ?
C30 C29 C28 121.1(11) . . ?
C30 C29 H29 119.5 . . ?
C28 C29 H29 119.5 . . ?
C29 C30 C31 120.9(11) . . ?
C29 C30 H30 119.5 . . ?
C31 C30 H30 119.5 . . ?
C32 C31 C30 120.0(11) . . ?
C32 C31 H31 120.0 . . ?
C30 C31 H31 120.0 . . ?
C31 C32 O2 126.1(10) . . ?
C31 C32 C33 120.7(10) . . ?
O2 C32 C33 113.1(9) . . ?
N4 C33 C32 120.2(9) . . ?
N4 C33 C28 120.4(9) . . ?
C32 C33 C28 119.2(10) . . ?
C35 C34 O2 109.3(9) . . ?
C35 C34 H34A 109.8 . . ?
O2 C34 H34A 109.8 . . ?
C35 C34 H34B 109.8 . . ?
O2 C34 H34B 109.8 . . ?
H34A C34 H34B 108.3 . . ?
C36 C35 C40 122.6(12) . . ?
C36 C35 C34 120.7(16) . . ?
C40 C35 C34 116.7(17) . . ?
C35 C36 C37 128.5(18) . . ?
C35 C36 H36 115.7 . . ?
C37 C36 H36 115.8 . . ?
C36 C37 C38 100.8(16) . . ?
C36 C37 H37 129.6 . . ?
C38 C37 H37 129.7 . . ?
C39 C38 C37 136.2(18) . . ?
C39 C38 H38 111.9 . . ?
C37 C38 H38 111.9 . . ?
C38 C39 C40 110.4(18) . . ?
C38 C39 H39 124.8 . . ?
C40 C39 H39 124.8 . . ?
C35 C40 C39 120.6(17) . . ?
C35 C40 H40 119.7 . . ?
C39 C40 H40 119.7 . . ?
C4 N1 C1 118.4(7) . . ?
C4 N1 Cu1 109.3(6) . . ?
C1 N1 Cu1 132.2(5) . . ?
C5 N2 C13 120.3(7) . . ?
C5 N2 Cu1 115.7(6) . . ?
C13 N2 Cu1 124.0(6) . . ?
C24 N3 C21 118.9(8) . . ?
C24 N3 Cu2 109.4(6) . . ?
C21 N3 Cu2 131.7(5) . . ?
C25 N4 C33 120.4(8) . . ?
C25 N4 Cu2 113.9(6) . . ?
C33 N4 Cu2 125.7(6) . . ?
C12 O1 C14 114.8(8) . . ?
C32 O2 C34 114.7(8) . . ?
F1 C41 F3 107.1(15) . . ?
F1 C41 F2 109.3(18) . . ?
F3 C41 F2 106.0(15) . . ?
F1 C41 S1 116.5(13) . . ?
F3 C41 S1 109.7(14) . . ?
F2 C41 S1 107.7(12) . . ?
O4 S1 O5 115.7(5) . . ?
O4 S1 O3 112.9(5) . . ?
O5 S1 O3 115.7(5) . . ?
O4 S1 C41 103.2(8) . . ?
O5 S1 C41 104.6(7) . . ?
O3 S1 C41 102.4(7) . . ?
F6 C42 F4 113(2) . . ?
F6 C42 F5 106.3(17) . . ?
F4 C42 F5 104.8(15) . . ?
F6 C42 S2 115.5(13) . . ?
F4 C42 S2 110.7(13) . . ?
F5 C42 S2 105.7(15) . . ?
O8 S2 O7 113.9(5) . . ?
O8 S2 O6 114.8(6) . . ?
O7 S2 O6 115.2(5) . . ?
O8 S2 C42 101.4(8) . . ?
O7 S2 C42 103.5(6) . . ?
O6 S2 C42 106.1(8) . . ?

loop_
_geom_bond_atom_site_label_1
_geom_bond_atom_site_label_2
_geom_bond_distance
_geom_bond_site_symmetry_2
_geom_bond_publ_flag
Cu1 N2 1.950(6) . ?
Cu1 N2 1.950(6) 11_554 ?
Cu1 N1 2.107(7) 11_554 ?
Cu1 N1 2.107(7) . ?
Cu1 O1 2.451(6) . ?
Cu1 O1 2.451(6) 11_554 ?
Cu2 N4 1.953(7) . ?
Cu2 N4 1.953(7) 2_655 ?
Cu2 N3 2.119(7) . ?
Cu2 N3 2.119(7) 2_655 ?
Cu2 O2 2.480(6) . ?
Cu2 O2 2.480(6) 2_655 ?
C1 N1 1.457(10) . ?
C1 C2 1.522(11) . ?
C1 C1 1.536(16) 14_545 ?
C1 H1 0.9800 . ?
C2 C3 1.511(12) . ?
C2 H2A 0.9700 . ?
C2 H2B 0.9700 . ?
C3 C3 1.506(18) 14_545 ?
C3 H3A 0.9700 . ?
C3 H3B 0.9700 . ?
C4 N1 1.302(10) . ?
C4 C5 1.466(12) . ?
C4 H4 0.9300 . ?
C5 N2 1.332(10) . ?
C5 C6 1.396(11) . ?
C6 C7 1.356(12) . ?
C6 H6 0.9300 . ?
C7 C8 1.399(13) . ?
C7 H7 0.9300 . ?
C8 C9 1.396(13) . ?
C8 C13 1.411(12) . ?
C9 C10 1.341(14) . ?
C9 H9 0.9300 . ?
C10 C11 1.402(13) . ?
C10 H10 0.9300 . ?
C11 C12 1.366(12) . ?
C11 H11 0.9300 . ?
C12 O1 1.394(10) . ?
C12 C13 1.404(12) . ?
C13 N2 1.349(10) . ?
C14 O1 1.439(11) . ?
C14 C15 1.499(14) . ?
C14 H14A 0.9700 . ?
C14 H14B 0.9700 . ?
C15 C16 1.337(15) . ?
C15 C20 1.360(14) . ?
C16 C17 1.43(2) . ?
C16 H16 0.9300 . ?
C17 C18 1.48(2) . ?
C17 H17 0.9300 . ?
C18 C19 1.36(2) . ?
C18 H18 0.9300 . ?
C19 C20 1.402(17) . ?
C19 H19 0.9300 . ?
C20 H20 0.9300 . ?
C21 N3 1.468(10) . ?
C21 C21 1.519(16) 3_655 ?
C21 C22 1.556(12) . ?
C21 H21 0.9800 . ?
C22 C23 1.509(13) . ?
C22 H22A 0.9700 . ?
C22 H22B 0.9700 . ?
C23 C23 1.49(2) 3_655 ?
C23 H23A 0.9700 . ?
C23 H23B 0.9700 . ?
C24 N3 1.282(10) . ?
C24 C25 1.464(12) . ?
C24 H24 0.9300 . ?
C25 N4 1.331(10) . ?
C25 C26 1.414(11) . ?
C26 C27 1.339(13) . ?
C26 H26 0.9300 . ?
C27 C28 1.383(13) . ?
C27 H27 0.9300 . ?
C28 C29 1.403(13) . ?
C28 C33 1.434(12) . ?
C29 C30 1.355(14) . ?
C29 H29 0.9300 . ?
C30 C31 1.407(14) . ?
C30 H30 0.9300 . ?
C31 C32 1.350(13) . ?
C31 H31 0.9300 . ?
C32 O2 1.397(11) . ?
C32 C33 1.413(13) . ?
C33 N4 1.337(10) . ?
C34 C35 1.424(14) . ?
C34 O2 1.457(11) . ?
C34 H34A 0.9700 . ?
C34 H34B 0.9700 . ?
C35 C36 1.338(16) . ?
C35 C40 1.349(15) . ?
C36 C37 1.43(2) . ?
C36 H36 0.9300 . ?
C37 C38 1.49(2) . ?
C37 H37 0.9300 . ?
C38 C39 1.36(2) . ?
C38 H38 0.9300 . ?
C39 C40 1.415(18) . ?
C39 H39 0.9300 . ?
C40 H40 0.9300 . ?
C41 F1 1.242(17) . ?
C41 F3 1.337(16) . ?
C41 F2 1.362(19) . ?
C41 S1 1.807(18) . ?
S1 O4 1.410(8) . ?
S1 O5 1.418(7) . ?
S1 O3 1.425(7) . ?
C42 F6 1.22(2) . ?
C42 F4 1.309(16) . ?
C42 F5 1.353(19) . ?
C42 S2 1.814(19) . ?
S2 O8 1.396(8) . ?
S2 O7 1.428(6) . ?
S2 O6 1.437(7) . ?

loop_
_geom_torsion_atom_site_label_1
_geom_torsion_atom_site_label_2
_geom_torsion_atom_site_label_3
_geom_torsion_atom_site_label_4
_geom_torsion
_geom_torsion_site_symmetry_1
_geom_torsion_site_symmetry_2
_geom_torsion_site_symmetry_3
_geom_torsion_site_symmetry_4
_geom_torsion_publ_flag
N1 C1 C2 C3 -175.9(7) . . . . ?
C1 C1 C2 C3 -49.0(12) 14_545 . . . ?
C1 C2 C3 C3 54.5(12) . . . 14_545 ?
N1 C4 C5 N2 -0.7(11) . . . . ?
N1 C4 C5 C6 176.2(8) . . . . ?
N2 C5 C6 C7 -1.3(14) . . . . ?
C4 C5 C6 C7 -178.0(8) . . . . ?
C5 C6 C7 C8 3.3(14) . . . . ?
C6 C7 C8 C9 176.3(9) . . . . ?
C6 C7 C8 C13 -2.4(14) . . . . ?
C7 C8 C9 C10 -177.4(10) . . . . ?
C13 C8 C9 C10 1.3(15) . . . . ?
C8 C9 C10 C11 -0.5(17) . . . . ?
C9 C10 C11 C12 1.0(17) . . . . ?
C10 C11 C12 O1 176.3(9) . . . . ?
C10 C11 C12 C13 -2.2(15) . . . . ?
C11 C12 C13 N2 179.7(8) . . . . ?
O1 C12 C13 N2 1.0(12) . . . . ?
C11 C12 C13 C8 3.0(14) . . . . ?
O1 C12 C13 C8 -175.7(8) . . . . ?
C9 C8 C13 N2 -179.2(8) . . . . ?
C7 C8 C13 N2 -0.4(13) . . . . ?
C9 C8 C13 C12 -2.5(13) . . . . ?
C7 C8 C13 C12 176.3(9) . . . . ?
O1 C14 C15 C16 98.2(14) . . . . ?
O1 C14 C15 C20 -88.0(13) . . . . ?
C20 C15 C16 C17 0(3) . . . . ?
C14 C15 C16 C17 173.1(18) . . . . ?
C15 C16 C17 C18 4(3) . . . . ?
C16 C17 C18 C19 -7(4) . . . . ?
C17 C18 C19 C20 6(3) . . . . ?
C16 C15 C20 C19 -1.9(19) . . . . ?
C14 C15 C20 C19 -175.5(11) . . . . ?
C18 C19 C20 C15 -0.4(19) . . . . ?
N3 C21 C22 C23 -175.6(8) . . . . ?
C21 C21 C22 C23 -50.0(12) 3_655 . . . ?
C21 C22 C23 C23 55.5(13) . . . 3_655 ?
N3 C24 C25 N4 1.2(12) . . . . ?
N3 C24 C25 C26 176.9(8) . . . . ?
N4 C25 C26 C27 1.5(13) . . . . ?
C24 C25 C26 C27 -173.9(8) . . . . ?
C25 C26 C27 C28 2.3(14) . . . . ?
C26 C27 C28 C29 172.4(10) . . . . ?
C26 C27 C28 C33 -3.9(14) . . . . ?
C27 C28 C29 C30 -172.2(11) . . . . ?
C33 C28 C29 C30 4.1(15) . . . . ?
C28 C29 C30 C31 -5.3(18) . . . . ?
C29 C30 C31 C32 2.4(18) . . . . ?
C30 C31 C32 O2 179.2(10) . . . . ?
C30 C31 C32 C33 1.6(16) . . . . ?
C31 C32 C33 N4 172.0(9) . . . . ?
O2 C32 C33 N4 -5.9(13) . . . . ?
C31 C32 C33 C28 -2.7(14) . . . . ?
O2 C32 C33 C28 179.4(8) . . . . ?
C27 C28 C33 N4 1.7(13) . . . . ?
C29 C28 C33 N4 -174.7(8) . . . . ?
C27 C28 C33 C32 176.4(9) . . . . ?
C29 C28 C33 C32 -0.1(13) . . . . ?
O2 C34 C35 C36 -83.0(17) . . . . ?
O2 C34 C35 C40 99.0(14) . . . . ?
C40 C35 C36 C37 1(3) . . . . ?
C34 C35 C36 C37 -176.5(16) . . . . ?
C35 C36 C37 C38 -6(3) . . . . ?
C36 C37 C38 C39 12(4) . . . . ?
C37 C38 C39 C40 -11(4) . . . . ?
C36 C35 C40 C39 1(3) . . . . ?
C34 C35 C40 C39 178.9(16) . . . . ?
C38 C39 C40 C35 3(3) . . . . ?
C5 C4 N1 C1 -173.7(7) . . . . ?
C5 C4 N1 Cu1 5.5(9) . . . . ?
C2 C1 N1 C4 63.9(10) . . . . ?
C1 C1 N1 C4 -63.4(10) 14_545 . . . ?
C2 C1 N1 Cu1 -115.1(7) . . . . ?
C1 C1 N1 Cu1 117.7(8) 14_545 . . . ?
N2 Cu1 N1 C4 -6.3(6) . . . . ?
N2 Cu1 N1 C4 175.6(6) 11_554 . . . ?
N1 Cu1 N1 C4 91.2(6) 11_554 . . . ?
N2 Cu1 N1 C1 172.7(7) . . . . ?
N2 Cu1 N1 C1 -5.4(7) 11_554 . . . ?
N1 Cu1 N1 C1 -89.8(7) 11_554 . . . ?
C6 C5 N2 C13 -1.5(12) . . . . ?
C4 C5 N2 C13 175.5(7) . . . . ?
C6 C5 N2 Cu1 177.9(6) . . . . ?
C4 C5 N2 Cu1 -5.2(9) . . . . ?
C12 C13 N2 C5 -174.3(8) . . . . ?
C8 C13 N2 C5 2.3(12) . . . . ?
C12 C13 N2 Cu1 6.4(11) . . . . ?
C8 C13 N2 Cu1 -177.0(6) . . . . ?
N1 Cu1 N2 C5 -103.5(6) 11_554 . . . ?
N1 Cu1 N2 C5 6.3(6) . . . . ?
N1 Cu1 N2 C13 75.8(7) 11_554 . . . ?
N1 Cu1 N2 C13 -174.4(7) . . . . ?
C25 C24 N3 C21 -173.9(7) . . . . ?
C25 C24 N3 Cu2 4.7(9) . . . . ?
C21 C21 N3 C24 -58.7(10) 3_655 . . . ?
C22 C21 N3 C24 66.6(9) . . . . ?
C21 C21 N3 Cu2 123.1(8) 3_655 . . . ?
C22 C21 N3 Cu2 -111.6(7) . . . . ?
N4 Cu2 N3 C24 -6.5(6) . . . . ?
N4 Cu2 N3 C24 175.8(6) 2_655 . . . ?
N3 Cu2 N3 C24 92.0(6) 2_655 . . . ?
N4 Cu2 N3 C21 171.9(7) . . . . ?
N4 Cu2 N3 C21 -5.9(7) 2_655 . . . ?
N3 Cu2 N3 C21 -89.6(7) 2_655 . . . ?
C26 C25 N4 C33 -3.6(12) . . . . ?
C24 C25 N4 C33 172.1(7) . . . . ?
C26 C25 N4 Cu2 177.3(6) . . . . ?
C24 C25 N4 Cu2 -7.1(9) . . . . ?
C32 C33 N4 C25 -172.7(8) . . . . ?
C28 C33 N4 C25 1.9(12) . . . . ?
C32 C33 N4 Cu2 6.3(12) . . . . ?
C28 C33 N4 Cu2 -179.1(6) . . . . ?
N3 Cu2 N4 C25 7.3(6) . . . . ?
N3 Cu2 N4 C25 -95.7(6) 2_655 . . . ?
N3 Cu2 N4 C33 -171.8(7) . . . . ?
N3 Cu2 N4 C33 85.2(7) 2_655 . . . ?
C11 C12 O1 C14 -4.5(14) . . . . ?
C13 C12 O1 C14 174.1(9) . . . . ?
C15 C14 O1 C12 -168.1(10) . . . . ?
C31 C32 O2 C34 0.5(15) . . . . ?
C33 C32 O2 C34 178.3(9) . . . . ?
C35 C34 O2 C32 167.0(12) . . . . ?
F1 C41 S1 O4 65.6(17) . . . . ?
F3 C41 S1 O4 -56.2(14) . . . . ?
F2 C41 S1 O4 -171.2(12) . . . . ?
F1 C41 S1 O5 -172.9(15) . . . . ?
F3 C41 S1 O5 65.2(14) . . . . ?
F2 C41 S1 O5 -49.8(14) . . . . ?
F1 C41 S1 O3 -51.8(17) . . . . ?
F3 C41 S1 O3 -173.7(12) . . . . ?
F2 C41 S1 O3 71.3(13) . . . . ?
F6 C42 S2 O8 -64.5(18) . . . . ?
F4 C42 S2 O8 65.4(16) . . . . ?
F5 C42 S2 O8 178.4(12) . . . . ?
F6 C42 S2 O7 53.7(19) . . . . ?
F4 C42 S2 O7 -176.4(14) . . . . ?
F5 C42 S2 O7 -63.4(14) . . . . ?
F6 C42 S2 O6 175.3(16) . . . . ?
F4 C42 S2 O6 -54.8(17) . . . . ?
F5 C42 S2 O6 58.2(13) . . . . ?
